data_1514414
loop_
_publ_author_name
'Nako, Adi E.'
'White, Andrew J. P.'
'Crimmin, Mark R.'

_publ_section_title
;
 A metal--amide dependent, catalytic C--H functionalisation of
 triphenylphosphonium methylide
;
_journal_issue 2
_journal_name_full 'Chemical Science'
_journal_page_first 691
_journal_paper_doi 10.1039/c2sc21123h
_journal_volume 4
_journal_year 2013
_chemical_formula_moiety 'C50 H70 Ca N2 P2 Si4, 2(C7 H8)'
_chemical_formula_sum 'C64 H86 Ca N2 P2 Si4'
_chemical_formula_weight 1097.73
_chemical_name_systematic
;
?
;
_space_group_IT_number 15
_symmetry_cell_setting monoclinic
_symmetry_space_group_name_Hall '-C 2yc'
_symmetry_space_group_name_H-M 'C 1 2/c 1'
_atom_sites_solution_hydrogens geom
_atom_sites_solution_primary direct
_atom_sites_solution_secondary difmap
_audit_creation_method SHELXL-97
_cell_angle_alpha 90.00
_cell_angle_beta 128.948(6)
_cell_angle_gamma 90.00
_cell_formula_units_Z 4
_cell_length_a 30.6079(11)
_cell_length_b 12.39475(17)
_cell_length_c 22.0579(8)
_cell_measurement_reflns_used 12505
_cell_measurement_temperature 173
_cell_measurement_theta_max 32.6416
_cell_measurement_theta_min 3.0421
_cell_volume 6508.1(6)
_computing_cell_refinement 'CrysAlis RED, Oxford Diffraction Ltd'
_computing_data_collection 'CrysAlis CCD, Oxford Diffraction Ltd'
_computing_data_reduction 'CrysAlis RED, Oxford Diffraction Ltd'
_computing_molecular_graphics 'Bruker SHELXTL'
_computing_publication_material 'Bruker SHELXTL'
_computing_structure_refinement 'SHELXL-97 (Sheldrick, 1997)'
_computing_structure_solution 'SHELXS-97 (Sheldrick, 1990)'
_diffrn_ambient_temperature 173
_diffrn_detector_area_resol_mean 15.9825
_diffrn_measured_fraction_theta_full 0.994
_diffrn_measured_fraction_theta_max 0.916
_diffrn_measurement_device_type 'OD Xcalibur 3'
_diffrn_measurement_method 'omega scans'
_diffrn_radiation_monochromator graphite
_diffrn_radiation_source 'Enhance (Mo) X-ray Source'
_diffrn_radiation_type MoK\a
_diffrn_radiation_wavelength 0.71073
_diffrn_reflns_av_R_equivalents 0.0212
_diffrn_reflns_av_sigmaI/netI 0.0252
_diffrn_reflns_limit_h_max 46
_diffrn_reflns_limit_h_min -45
_diffrn_reflns_limit_k_max 17
_diffrn_reflns_limit_k_min -16
_diffrn_reflns_limit_l_max 26
_diffrn_reflns_limit_l_min -33
_diffrn_reflns_number 37332
_diffrn_reflns_theta_full 31.00
_diffrn_reflns_theta_max 32.72
_diffrn_reflns_theta_min 3.24
_exptl_absorpt_coefficient_mu 0.257
_exptl_absorpt_correction_T_max 0.968
_exptl_absorpt_correction_T_min 0.926
_exptl_absorpt_correction_type analytical
_exptl_absorpt_process_details
;
CrysAlisPro, Agilent Technologies,
Version 1.171.35.15 (release 03-08-2011 CrysAlis171 .NET)
(compiled Aug 3 2011,13:03:54)
Analytical numeric absorption correction using a multifaceted crystal
model based on expressions derived by R.C. Clark & J.S. Reid.
(Clark, R. C. & Reid, J. S. (1995). Acta Cryst. A51, 887-897)
;
_exptl_crystal_colour Colourless
_exptl_crystal_density_diffrn 1.120
_exptl_crystal_density_method 'not measured'
_exptl_crystal_description 'tabular needles'
_exptl_crystal_F_000 2360
_exptl_crystal_size_max 0.45
_exptl_crystal_size_mid 0.27
_exptl_crystal_size_min 0.14
_refine_diff_density_max 0.626
_refine_diff_density_min -0.456
_refine_diff_density_rms 0.064
_refine_ls_extinction_method none
_refine_ls_goodness_of_fit_ref 1.084
_refine_ls_hydrogen_treatment constr
_refine_ls_matrix_type full
_refine_ls_number_parameters 331
_refine_ls_number_reflns 10982
_refine_ls_number_restraints 0
_refine_ls_restrained_S_all 1.084
_refine_ls_R_factor_all 0.0650
_refine_ls_R_factor_gt 0.0458
_refine_ls_shift/su_max 0.002
_refine_ls_shift/su_mean 0.000
_refine_ls_structure_factor_coef Fsqd
_refine_ls_weighting_details 'calc w=1/[\s^2^(Fo^2^)+(0.0805P)^2^+3.1897P] where P=(Fo^2^+2Fc^2^)/3'
_refine_ls_weighting_scheme calc
_refine_ls_wR_factor_gt 0.1333
_refine_ls_wR_factor_ref 0.1446
_reflns_number_gt 8561
_reflns_number_total 10982
_reflns_threshold_expression >2sigma(I)
_cod_data_source_file c2sc21123h.txt
_cod_data_source_block 2b
_cod_depositor_comments
;
The following automatic conversions were performed:

'_symmetry_cell_setting' value 'Monoclinic' changed to 'monoclinic'
according to
/usr/data/users/saulius/automatic-downloads/retrospective/RSC/lib/dictionaries/cif_core.dic
dictionary named 'cif_core.dic' version 2.4.2 from 2011-04-26.

Automatic conversion script
Id: cif_fix_values 2281 2013-09-26 08:29:07Z andrius 
;
_cod_original_sg_symbol_H-M C2/c
_cod_database_code 1514414

loop_
_symmetry_equiv_pos_as_xyz
'x, y, z'
'-x, y, -z+1/2'
'x+1/2, y+1/2, z'
'-x+1/2, y+1/2, -z+1/2'
'-x, -y, -z'
'x, -y, z-1/2'
'-x+1/2, -y+1/2, -z'
'x+1/2, -y+1/2, z-1/2'

loop_
_atom_site_label
_atom_site_type_symbol
_atom_site_fract_x
_atom_site_fract_y
_atom_site_fract_z
_atom_site_U_iso_or_equiv
_atom_site_adp_type
_atom_site_occupancy
_atom_site_symmetry_multiplicity
_atom_site_calc_flag
_atom_site_refinement_flags
Ca1 Ca 0.5000 0.29066(3) 0.2500 0.02119(8) Uani 1 2 d S
N1 N 0.48998(5) 0.19682(9) 0.33371(7) 0.0248(2) Uani 1 1 d .
Si2 Si 0.550998(17) 0.13187(3) 0.40329(2) 0.02741(9) Uani 1 1 d .
C3 C 0.60296(7) 0.15272(14) 0.38557(11) 0.0386(3) Uani 1 1 d .
H3A H 0.6376 0.1130 0.4248 0.058 Uiso 1 1 calc R
H3B H 0.6115 0.2298 0.3892 0.058 Uiso 1 1 calc R
H3C H 0.5870 0.1262 0.3335 0.058 Uiso 1 1 calc R
C4 C 0.58819(8) 0.18412(18) 0.50557(10) 0.0469(4) Uani 1 1 d .
H4A H 0.5995 0.1232 0.5410 0.070 Uiso 1 1 calc R
H4B H 0.5628 0.2313 0.5062 0.070 Uiso 1 1 calc R
H4C H 0.6216 0.2250 0.5225 0.070 Uiso 1 1 calc R
C5 C 0.54475(9) -0.01874(14) 0.40692(14) 0.0504(5) Uani 1 1 d .
H5A H 0.5645 -0.0413 0.4610 0.076 Uiso 1 1 calc R
H5B H 0.5615 -0.0546 0.3863 0.076 Uiso 1 1 calc R
H5C H 0.5050 -0.0387 0.3753 0.076 Uiso 1 1 calc R
Si6 Si 0.431900(16) 0.18513(3) 0.32683(2) 0.02593(9) Uani 1 1 d .
C7 C 0.37560(6) 0.28323(13) 0.25461(10) 0.0328(3) Uani 1 1 d .
H7A H 0.3909 0.3567 0.2684 0.049 Uiso 1 1 calc R
H7B H 0.3441 0.2784 0.2555 0.049 Uiso 1 1 calc R
H7C H 0.3625 0.2658 0.2022 0.049 Uiso 1 1 calc R
C8 C 0.44522(8) 0.20936(18) 0.42151(10) 0.0446(4) Uani 1 1 d .
H8A H 0.4640 0.2791 0.4432 0.067 Uiso 1 1 calc R
H8B H 0.4692 0.1518 0.4585 0.067 Uiso 1 1 calc R
H8C H 0.4094 0.2098 0.4121 0.067 Uiso 1 1 calc R
C9 C 0.39607(8) 0.04959(14) 0.29233(13) 0.0457(4) Uani 1 1 d .
H9A H 0.3878 0.0313 0.2428 0.069 Uiso 1 1 calc R
H9B H 0.3610 0.0525 0.2849 0.069 Uiso 1 1 calc R
H9C H 0.4208 -0.0055 0.3313 0.069 Uiso 1 1 calc R
C10 C 0.57269(6) 0.45087(11) 0.32235(8) 0.0280(3) Uani 1 1 d .
H10A H 0.6086 0.4181 0.3405 0.034 Uiso 1 1 calc R
H10B H 0.5617 0.5002 0.2795 0.034 Uiso 1 1 calc R
P11 P 0.592282(14) 0.53661(3) 0.396854(19) 0.02242(8) Uani 1 1 d .
C12 C 0.53331(5) 0.57119(11) 0.39331(7) 0.0239(2) Uani 1 1 d .
C13 C 0.50261(7) 0.48803(12) 0.39380(9) 0.0310(3) Uani 1 1 d .
H13A H 0.5127 0.4149 0.3958 0.037 Uiso 1 1 calc R
C14 C 0.45712(7) 0.51311(14) 0.39129(10) 0.0375(3) Uani 1 1 d .
H14A H 0.4368 0.4568 0.3928 0.045 Uiso 1 1 calc R
C15 C 0.44143(7) 0.61925(15) 0.38661(10) 0.0376(3) Uani 1 1 d .
H15A H 0.4099 0.6356 0.3839 0.045 Uiso 1 1 calc R
C16 C 0.47151(7) 0.70149(13) 0.38582(10) 0.0359(3) Uani 1 1 d .
H16A H 0.4606 0.7744 0.3825 0.043 Uiso 1 1 calc R
C17 C 0.51764(6) 0.67805(12) 0.38980(9) 0.0299(3) Uani 1 1 d .
H17A H 0.5386 0.7350 0.3901 0.036 Uiso 1 1 calc R
C18 C 0.62148(6) 0.66594(11) 0.39963(8) 0.0266(3) Uani 1 1 d .
C19 C 0.59516(9) 0.72038(14) 0.32923(11) 0.0441(4) Uani 1 1 d .
H19A H 0.5637 0.6889 0.2821 0.053 Uiso 1 1 calc R
C20 C 0.61481(11) 0.82049(16) 0.32766(14) 0.0562(5) Uani 1 1 d .
H20A H 0.5964 0.8579 0.2797 0.067 Uiso 1 1 calc R
C21 C 0.66135(9) 0.86567(14) 0.39622(14) 0.0496(5) Uani 1 1 d .
H21A H 0.6756 0.9330 0.3950 0.060 Uiso 1 1 calc R
C22 C 0.68686(9) 0.81348(15) 0.46576(14) 0.0505(5) Uani 1 1 d .
H22A H 0.7181 0.8457 0.5128 0.061 Uiso 1 1 calc R
C23 C 0.66719(7) 0.71337(14) 0.46790(10) 0.0402(4) Uani 1 1 d .
H23A H 0.6852 0.6775 0.5163 0.048 Uiso 1 1 calc R
C24 C 0.64542(6) 0.47557(12) 0.49043(8) 0.0302(3) Uani 1 1 d .
C25 C 0.64626(8) 0.49115(17) 0.55327(10) 0.0429(4) Uani 1 1 d .
H25A H 0.6174 0.5320 0.5471 0.051 Uiso 1 1 calc R
C26 C 0.68960(9) 0.4466(2) 0.62600(11) 0.0585(6) Uani 1 1 d .
H26A H 0.6902 0.4573 0.6691 0.070 Uiso 1 1 calc R
C27 C 0.73129(9) 0.3875(2) 0.63498(13) 0.0635(6) Uani 1 1 d .
H27A H 0.7604 0.3567 0.6843 0.076 Uiso 1 1 calc R
C28 C 0.73132(9) 0.3725(2) 0.57343(14) 0.0664(6) Uani 1 1 d .
H28A H 0.7606 0.3325 0.5804 0.080 Uiso 1 1 calc R
C29 C 0.68820(8) 0.41627(17) 0.50036(12) 0.0492(4) Uani 1 1 d .
H29A H 0.6881 0.4056 0.4576 0.059 Uiso 1 1 calc R
C30 C 0.28838(19) 0.8064(3) 0.2328(2) 0.1051(12) Uani 1 1 d .
H30A H 0.2564 0.8555 0.2094 0.158 Uiso 1 1 calc R
H30B H 0.3144 0.8351 0.2251 0.158 Uiso 1 1 calc R
H30C H 0.3078 0.7995 0.2888 0.158 Uiso 1 1 calc R
C31 C 0.26793(10) 0.69877(19) 0.19532(13) 0.0558(5) Uani 1 1 d .
C32 C 0.21407(9) 0.6648(2) 0.16122(14) 0.0609(6) Uani 1 1 d .
H32A H 0.1891 0.7126 0.1596 0.073 Uiso 1 1 calc R
C33 C 0.19592(11) 0.5644(3) 0.12988(17) 0.0766(8) Uani 1 1 d .
H33A H 0.1588 0.5427 0.1078 0.092 Uiso 1 1 calc R
C34 C 0.23104(14) 0.4932(2) 0.12981(19) 0.0766(7) Uani 1 1 d .
H34A H 0.2183 0.4234 0.1075 0.092 Uiso 1 1 calc R
C35 C 0.28354(12) 0.5257(2) 0.16219(16) 0.0672(7) Uani 1 1 d .
H35A H 0.3080 0.4780 0.1626 0.081 Uiso 1 1 calc R
C36 C 0.30257(8) 0.6273(2) 0.19489(13) 0.0595(6) Uani 1 1 d .
H36A H 0.3398 0.6483 0.2173 0.071 Uiso 1 1 calc R

loop_
_atom_site_aniso_label
_atom_site_aniso_U_11
_atom_site_aniso_U_22
_atom_site_aniso_U_33
_atom_site_aniso_U_23
_atom_site_aniso_U_13
_atom_site_aniso_U_12
Ca1 0.02403(16) 0.01837(15) 0.02139(16) 0.000 0.01438(14) 0.000
N1 0.0270(5) 0.0238(5) 0.0255(5) 0.0020(4) 0.0174(5) 0.0000(4)
Si2 0.0321(2) 0.02388(18) 0.02835(19) 0.00544(14) 0.01997(17) 0.00519(14)
C3 0.0347(8) 0.0403(8) 0.0443(9) 0.0094(7) 0.0265(7) 0.0084(7)
C4 0.0405(9) 0.0624(12) 0.0284(8) 0.0015(7) 0.0172(7) 0.0117(8)
C5 0.0545(11) 0.0290(8) 0.0689(13) 0.0157(8) 0.0395(11) 0.0090(8)
Si6 0.02774(18) 0.02506(18) 0.02666(18) -0.00082(13) 0.01791(16) -0.00447(14)
C7 0.0298(7) 0.0348(7) 0.0358(7) 0.0012(6) 0.0215(6) -0.0001(6)
C8 0.0389(8) 0.0676(12) 0.0335(8) -0.0024(8) 0.0258(7) -0.0065(8)
C9 0.0463(10) 0.0316(8) 0.0564(11) -0.0038(7) 0.0309(9) -0.0120(7)
C10 0.0304(6) 0.0277(6) 0.0274(6) -0.0055(5) 0.0189(6) -0.0035(5)
P11 0.02225(15) 0.02292(16) 0.02041(15) -0.00076(11) 0.01261(13) -0.00206(11)
C12 0.0232(5) 0.0268(6) 0.0198(5) -0.0042(4) 0.0127(5) -0.0029(5)
C13 0.0350(7) 0.0281(6) 0.0361(7) -0.0055(5) 0.0254(6) -0.0056(6)
C14 0.0392(8) 0.0390(8) 0.0451(9) -0.0113(7) 0.0317(8) -0.0111(7)
C15 0.0329(7) 0.0467(9) 0.0377(8) -0.0116(7) 0.0243(7) -0.0029(7)
C16 0.0371(8) 0.0346(8) 0.0379(8) -0.0058(6) 0.0245(7) 0.0026(6)
C17 0.0330(7) 0.0264(6) 0.0311(7) -0.0032(5) 0.0206(6) -0.0020(5)
C18 0.0291(6) 0.0246(6) 0.0300(6) -0.0014(5) 0.0204(6) -0.0037(5)
C19 0.0559(11) 0.0364(8) 0.0361(8) 0.0023(6) 0.0271(8) -0.0104(8)
C20 0.0808(15) 0.0365(9) 0.0609(13) 0.0079(8) 0.0492(12) -0.0072(10)
C21 0.0622(12) 0.0284(8) 0.0772(14) -0.0021(8) 0.0529(12) -0.0085(8)
C22 0.0448(10) 0.0337(8) 0.0616(12) -0.0090(8) 0.0279(9) -0.0139(7)
C23 0.0354(8) 0.0352(8) 0.0354(8) -0.0036(6) 0.0153(7) -0.0108(6)
C24 0.0257(6) 0.0301(7) 0.0261(6) 0.0035(5) 0.0120(5) -0.0036(5)
C25 0.0362(8) 0.0583(11) 0.0272(7) 0.0051(7) 0.0166(7) -0.0045(8)
C26 0.0476(11) 0.0841(16) 0.0267(8) 0.0112(9) 0.0151(8) -0.0123(11)
C27 0.0395(10) 0.0743(15) 0.0399(10) 0.0240(10) 0.0072(8) -0.0009(10)
C28 0.0430(11) 0.0728(16) 0.0546(13) 0.0204(11) 0.0168(10) 0.0224(11)
C29 0.0388(9) 0.0540(11) 0.0407(9) 0.0082(8) 0.0182(8) 0.0136(8)
C30 0.143(3) 0.074(2) 0.100(3) -0.0177(18) 0.077(3) -0.026(2)
C31 0.0559(12) 0.0622(13) 0.0448(11) 0.0081(9) 0.0295(10) 0.0006(10)
C32 0.0421(10) 0.0913(17) 0.0500(11) 0.0043(12) 0.0292(10) 0.0137(11)
C33 0.0544(13) 0.111(2) 0.0722(17) -0.0216(16) 0.0434(13) -0.0212(15)
C34 0.091(2) 0.0671(16) 0.0827(19) -0.0067(14) 0.0602(17) -0.0134(15)
C35 0.0709(16) 0.0689(15) 0.0747(16) 0.0257(13) 0.0520(14) 0.0314(13)
C36 0.0342(9) 0.0846(17) 0.0508(11) 0.0173(11) 0.0225(9) 0.0038(10)

loop_
_atom_type_symbol
_atom_type_description
_atom_type_scat_dispersion_real
_atom_type_scat_dispersion_imag
_atom_type_scat_source
C C 0.0033 0.0016 'International Tables Vol C Tables 4.2.6.8 and 6.1.1.4'
H H 0.0000 0.0000 'International Tables Vol C Tables 4.2.6.8 and 6.1.1.4'
N N 0.0061 0.0033 'International Tables Vol C Tables 4.2.6.8 and 6.1.1.4'
Si Si 0.0817 0.0704 'International Tables Vol C Tables 4.2.6.8 and 6.1.1.4'
P P 0.1023 0.0942 'International Tables Vol C Tables 4.2.6.8 and 6.1.1.4'
Ca Ca 0.2262 0.3064 'International Tables Vol C Tables 4.2.6.8 and 6.1.1.4'

loop_
_geom_angle_atom_site_label_1
_geom_angle_atom_site_label_2
_geom_angle_atom_site_label_3
_geom_angle
_geom_angle_site_symmetry_1
_geom_angle_site_symmetry_3
N1 Ca1 N1 120.94(6) 2_655 .
N1 Ca1 C10 111.65(4) 2_655 .
N1 Ca1 C10 111.86(4) . .
N1 Ca1 C10 111.86(4) 2_655 2_655
N1 Ca1 C10 111.65(4) . 2_655
C10 Ca1 C10 82.50(7) . 2_655
Si6 N1 Si2 122.43(7) . .
Si6 N1 Ca1 128.16(6) . .
Si2 N1 Ca1 109.31(6) . .
N1 Si2 C3 109.89(7) . .
N1 Si2 C5 115.13(8) . .
C3 Si2 C5 105.49(9) . .
N1 Si2 C4 114.27(7) . .
C3 Si2 C4 104.33(9) . .
C5 Si2 C4 106.85(10) . .
N1 Si6 C7 111.84(6) . .
N1 Si6 C8 113.82(7) . .
C7 Si6 C8 106.30(8) . .
N1 Si6 C9 115.09(8) . .
C7 Si6 C9 104.09(8) . .
C8 Si6 C9 104.79(9) . .
P11 C10 Ca1 134.26(7) . .
C10 P11 C24 110.88(7) . .
C10 P11 C12 111.51(7) . .
C24 P11 C12 107.83(7) . .
C10 P11 C18 116.51(7) . .
C24 P11 C18 105.11(7) . .
C12 P11 C18 104.40(6) . .
C17 C12 C13 119.41(13) . .
C17 C12 P11 121.78(10) . .
C13 C12 P11 118.81(11) . .
C14 C13 C12 119.63(14) . .
C15 C14 C13 120.48(15) . .
C16 C15 C14 120.02(14) . .
C15 C16 C17 120.27(15) . .
C16 C17 C12 120.17(14) . .
C23 C18 C19 119.12(14) . .
C23 C18 P11 123.35(12) . .
C19 C18 P11 117.51(12) . .
C20 C19 C18 120.28(18) . .
C21 C20 C19 119.86(19) . .
C22 C21 C20 120.17(16) . .
C21 C22 C23 120.30(19) . .
C18 C23 C22 120.23(17) . .
C25 C24 C29 119.49(15) . .
C25 C24 P11 121.54(13) . .
C29 C24 P11 118.88(13) . .
C24 C25 C26 119.99(19) . .
C27 C26 C25 120.0(2) . .
C28 C27 C26 120.55(18) . .
C27 C28 C29 120.1(2) . .
C24 C29 C28 119.9(2) . .
C32 C31 C36 117.3(2) . .
C32 C31 C30 121.3(3) . .
C36 C31 C30 121.4(3) . .
C33 C32 C31 121.5(2) . .
C32 C33 C34 120.8(2) . .
C35 C34 C33 118.4(3) . .
C34 C35 C36 121.3(2) . .
C35 C36 C31 120.8(2) . .

loop_
_geom_bond_atom_site_label_1
_geom_bond_atom_site_label_2
_geom_bond_distance
_geom_bond_site_symmetry_2
Ca1 N1 2.3596(11) 2_655
Ca1 N1 2.3596(11) .
Ca1 C10 2.6413(14) .
Ca1 C10 2.6413(14) 2_655
N1 Si6 1.6928(12) .
N1 Si2 1.6994(12) .
Si2 C3 1.8789(16) .
Si2 C5 1.8833(18) .
Si2 C4 1.8910(18) .
Si6 C7 1.8800(16) .
Si6 C8 1.8833(17) .
Si6 C9 1.8854(17) .
C10 P11 1.7178(14) .
P11 C24 1.8049(15) .
P11 C12 1.8086(13) .
P11 C18 1.8175(14) .
C12 C17 1.3940(19) .
C12 C13 1.3995(19) .
C13 C14 1.393(2) .
C14 C15 1.382(2) .
C15 C16 1.381(2) .
C16 C17 1.389(2) .
C18 C23 1.386(2) .
C18 C19 1.394(2) .
C19 C20 1.389(2) .
C20 C21 1.386(3) .
C21 C22 1.369(3) .
C22 C23 1.393(2) .
C24 C25 1.384(2) .
C24 C29 1.394(2) .
C25 C26 1.401(3) .
C26 C27 1.373(4) .
C27 C28 1.371(4) .
C28 C29 1.400(3) .
C30 C31 1.484(4) .
C31 C32 1.379(3) .
C31 C36 1.386(3) .
C32 C33 1.361(4) .
C33 C34 1.391(4) .
C34 C35 1.346(4) .
C35 C36 1.384(4) .
